data_7217307
loop_
_publ_author_name
'Baisch, U.'
'Vella-Zarb, L.'

_publ_section_title
;
 Towards understanding P-gp resistance: a case study of the antitumour
 drug cabazitaxel
;
_journal_issue 44
_journal_name_full CrystEngComm
_journal_page_first 10161
_journal_paper_doi 10.1039/C4CE01279H
_journal_volume 16
_journal_year 2014
_chemical_absolute_configuration ad
_chemical_formula_moiety 'C45 H57 N O14, 0.25(H2 O)'
_chemical_formula_sum 'C45 H57.5 N O14.25'
_chemical_formula_weight 840.42
_chemical_name_systematic 'Cabazitaxel hemihydrate'
_space_group_crystal_system monoclinic
_space_group_IT_number 4
_space_group_name_Hall 'P 2yb'
_space_group_name_H-M_alt 'P 1 21 1'
_symmetry_space_group_name_Hall 'P 2yb'
_symmetry_space_group_name_H-M 'P 1 21 1'
_atom_sites_solution_hydrogens mixed
_atom_sites_solution_primary dual
_audit_creation_date 2014-03-01
_audit_creation_method
;
Olex2 1.2
(compiled 2014.02.28 svn.r2899 for OlexSys, GUI svn.r4781)
;
_cell_angle_alpha 90
_cell_angle_beta 98.362(4)
_cell_angle_gamma 90
_cell_formula_units_Z 4
_cell_length_a 8.506(5)
_cell_length_b 45.16(2)
_cell_length_c 11.675(6)
_cell_measurement_reflns_used 9906
_cell_measurement_temperature 120.15
_cell_measurement_theta_max 24.356
_cell_measurement_theta_min 2.833
_cell_volume 4437(4)
_computing_data_reduction 'SAINT v7.68A (Bruker, 2009)'
_computing_molecular_graphics 'Olex2 (Dolomanov et al., 2009)'
_computing_publication_material 'Olex2 (Dolomanov et al., 2009)'
_computing_structure_refinement 'ShelXL (Sheldrick, 2008)'
_computing_structure_solution 'XM (Sheldrick, 2008)'
_diffrn_ambient_temperature 120.15
_diffrn_detector 'CCD area detector'
_diffrn_detector_area_resol_mean 0.0350
_diffrn_detector_type 'Rigaku Saturn724+'
_diffrn_measured_fraction_theta_full 0.817
_diffrn_measured_fraction_theta_max 0.843
_diffrn_measurement_device 'CrystalLogic Kappa (4 circle)'
_diffrn_measurement_device_type 'Kappa Rigaku Saturn724+'
_diffrn_measurement_method 'omega rotation'
_diffrn_radiation_collimation '0.3 x 1.5 Double Pinhole'
_diffrn_radiation_monochromator Synchrotron
_diffrn_radiation_probe x-ray
_diffrn_radiation_wavelength 0.6889
_diffrn_reflns_av_R_equivalents 0.0698
_diffrn_reflns_av_unetI/netI 0.1116
_diffrn_reflns_Laue_measured_fraction_full 0.817
_diffrn_reflns_Laue_measured_fraction_max 0.843
_diffrn_reflns_limit_h_max 10
_diffrn_reflns_limit_h_min -10
_diffrn_reflns_limit_k_max 53
_diffrn_reflns_limit_k_min -47
_diffrn_reflns_limit_l_max 13
_diffrn_reflns_limit_l_min -9
_diffrn_reflns_number 20627
_diffrn_reflns_point_group_measured_fraction_full 0.649
_diffrn_reflns_point_group_measured_fraction_max 0.670
_diffrn_reflns_theta_full 25.000
_diffrn_reflns_theta_max 24.722
_diffrn_reflns_theta_min 2.623
_diffrn_source Synchrotron
_diffrn_source_type 'Undulator, I19, DLS, RAL'
_diffrn_standards_number 0
_exptl_absorpt_coefficient_mu 0.088
_exptl_absorpt_correction_T_max 1.0000
_exptl_absorpt_correction_T_min 0.5944
_exptl_absorpt_correction_type multi-scan
_exptl_absorpt_process_details
;
SADABS-2008/1 (Bruker,2008) was used for absorption correction.
wR2(int) was 0.1377 before and 0.1001 after correction.
The Ratio of minimum to maximum transmission is 0.5944.
The \l/2 correction factor is Not present.
;
_exptl_crystal_colour 'clear light colourless'
_exptl_crystal_colour_lustre clear
_exptl_crystal_colour_modifier light
_exptl_crystal_colour_primary colourless
_exptl_crystal_density_diffrn 1.258
_exptl_crystal_description plate
_exptl_crystal_F_000 1794
_exptl_crystal_size_max 0.12
_exptl_crystal_size_mid 0.09
_exptl_crystal_size_min 0.02
_refine_diff_density_max 0.413
_refine_diff_density_min -0.273
_refine_diff_density_rms 0.068
_refine_ls_abs_structure_details
;
 Flack x determined using 2246 quotients [(I+)-(I-)]/[(I+)+(I-)]
 (Parsons and Flack (2004), Acta Cryst. A60, s61).
;
_refine_ls_abs_structure_Flack 0.4(8)
_refine_ls_extinction_coef 0.028(5)
_refine_ls_extinction_expression Fc^*^=kFc[1+0.001xFc^2^\l^3^/sin(2\q)]^-1/4^
_refine_ls_extinction_method SHELXL
_refine_ls_goodness_of_fit_ref 1.034
_refine_ls_hydrogen_treatment constr
_refine_ls_matrix_type full
_refine_ls_number_parameters 1118
_refine_ls_number_reflns 11168
_refine_ls_number_restraints 1
_refine_ls_restrained_S_all 1.034
_refine_ls_R_factor_all 0.1349
_refine_ls_R_factor_gt 0.1002
_refine_ls_shift/su_max 0.014
_refine_ls_shift/su_mean 0.002
_refine_ls_structure_factor_coef Fsqd
_refine_ls_weighting_details
;
 w=1/[\s^2^(Fo^2^)+(0.1261P)^2^+8.4207P]
 where P=(Fo^2^+2Fc^2^)/3
;
_refine_ls_weighting_scheme calc
_refine_ls_wR_factor_gt 0.2622
_refine_ls_wR_factor_ref 0.2838
_reflns_Friedel_coverage 0.568
_reflns_Friedel_fraction_full 0.477
_reflns_Friedel_fraction_max 0.492
_reflns_number_gt 7801
_reflns_number_total 11168
_reflns_threshold_expression 'I > 2\s(I)'
_cod_data_source_file c4ce01279h2.cif
_cod_data_source_block 940084_hemi
_cod_depositor_comments 'Adding full bibliography for 7217306--7217310.cif.'
_cod_original_cell_volume 4438(4)
_cod_original_formula_sum 'C45 H57.50 N O14.25'
_cod_database_code 7217307
_shelxl_version_number 2013-2
_shelx_space_group_comment
;
The symmetry employed for this shelxl refinement is uniquely defined
by the following loop, which should always be used as a source of
symmetry information in preference to the above space-group names.
They are only intended as comments.
;
_shelx_estimated_absorpt_t_max 0.998
_shelx_estimated_absorpt_t_min 0.990
_olex2_refinement_description
;
1. Others
 Fixed Sof: O90(0.5) H90A(0.5) H90B(0.5)
 Fixed Uiso: H146(0.094) H122(0.081) H22(0.111) H54(0.084) H154(0.063)
 H103(0.061) H11A(0.056) H11B(0.056) H13A(0.086) H13B(0.086) H13C(0.086)
 H145(0.072) H11C(0.111) H11D(0.111) H11E(0.111) H113(0.064) H102(0.055)
 H153(0.086) H105(0.068) H38A(0.098) H38B(0.098) H38C(0.098) H147(0.06)
 H14A(0.07) H14B(0.07) H11F(0.094) H11G(0.094) H11H(0.094) H46(0.144)
 H12A(0.08) H12B(0.08) H149(0.072) H151(0.103) H47(0.079) H31(0.094) H13(0.066)
 H16G(0.115) H16H(0.115) H16I(0.115) H10(0.074) H11I(0.105) H11J(0.105)
 H11K(0.105) H110(0.065) H17A(0.141) H17B(0.141) H17C(0.141) H10A(0.094)
 H10B(0.094) H11L(0.126) H11M(0.126) H11N(0.126) H133(0.09) H20A(0.104)
 H20B(0.104) H15A(0.096) H15B(0.096) H15C(0.096) H150(0.1) H7(0.099) H3(0.074)
 H29(0.092) H33(0.084) H32(0.092) H45(0.088) H18A(0.121) H18B(0.121)
 H18C(0.121) H37A(0.122) H37B(0.122) H37C(0.122) H152(0.1) H19A(0.138)
 H19B(0.138) H19C(0.138) H129(0.101) H6A(0.103) H6B(0.103) H53(0.108)
 H61A(0.128) H61B(0.128) H61C(0.128) H107(0.071) H49(0.099) H16A(0.119)
 H16B(0.119) H16C(0.119) H2(0.091) H130(0.102) H30(0.118) H5(0.099) H16D(0.113)
 H16E(0.113) H16F(0.113) H90A(0.161) H90B(0.161) H131(0.115) H132(0.111)
 H50(0.122) H52(0.109) H51(0.122) H59A(0.16) H59B(0.16) H59C(0.16) H60A(0.217)
 H60B(0.217) H60C(0.217) H12C(0.18) H12D(0.18) H12E(0.18) H23A(0.191)
 H23B(0.191) H23C(0.191) H13D(0.148) H13E(0.148) H13F(0.148)
 Fixed X: H146(-0.9385) H122(-0.0698) H22(-1.2729) H54(-0.4924) H154(-0.7446)
 H103(-0.5839) H11A(-0.3353) H11B(-0.4662) H13A(-0.8008) H13B(-0.7038) H13C(-
 0.8923) H145(-0.9263) H11C(-0.2112) H11D(-0.1898) H11E(-0.0682) H113(-0.4723)
 H102(-0.2687) H153(-1.0517) H105(-0.8413) H38A(-0.8376) H38B(-0.9206) H38C(-
 0.7485) H147(-0.7094) H14A(-0.9792) H14B(-0.876) H11F(-0.8193) H11G(-0.7742)
 H11H(-0.7643) H46(-0.2203) H12A(-0.5068) H12B(-0.42) H149(-0.8069) H151(-1.21)
 H47(-0.6358) H31(-1.3015) H13(-0.8207) H16G(-1.1706) H16H(-1.2907) H16I(-
 1.1722) H10(-0.7366) H11I(-0.1108) H11J(-0.2113) H11K(-0.2853) H110(-0.6385)
 H17A(-1.0204) H17B(-1.2037) H17C(-1.0928) H10A(-0.778) H10B(-0.9207) H11L(-
 0.5074) H11M(-0.4779) H11N(-0.3479) H133(-0.0922) H20A(-0.9123) H20B(-1.0137)
 H15A(-0.2053) H15B(-0.1078) H15C(-0.2304) H150(-0.9865) H7(-0.6242) H3(-
 0.7881) H29(-1.3595) H33(-1.0681) H32(-1.1235) H45(-0.4116) H18A(-0.5381)
 H18B(-0.5757) H18C(-0.5211) H37A(-0.6415) H37B(-0.4579) H37C(-0.5339) H152(-
 1.2403) H19A(-1.0885) H19B(-0.9479) H19C(-0.9616) H129(-0.3354) H6A(-0.6759)
 H6B(-0.5153) H53(-0.5484) H61A(-0.7782) H61B(-0.9589) H61C(-0.9028) H107(-
 0.7786) H49(-0.3191) H16A(-0.3578) H16B(-0.2523) H16C(-0.4419) H2(-1.1193)
 H130(-0.326) H30(-1.4222) H5(-0.5828) H16D(-0.4345) H16E(-0.2467) H16F(-
 0.3155) H90A(-0.8503) H90B(-0.8843) H131(-0.2092) H132(-0.0819) H50(-0.1992)
 H52(-0.4234) H51(-0.2683) H59A(-0.7183) H59B(-0.8431) H59C(-0.6739) H60A(-
 1.0051) H60B(-1.0633) H60C(-0.9457) H12C(-0.9288) H12D(-0.9926) H12E(-0.9089)
 H23A(-0.4607) H23B(-0.4504) H23C(-0.5054) H13D(-0.5094) H13E(-0.5167) H13F(-
 0.6559)
 Fixed Y: H146(-0.7386) H122(-0.6369) H22(-0.8696) H54(-0.9887) H154(-0.742)
 H103(-0.617) H11A(-0.6658) H11B(-0.6404) H13A(-0.5973) H13B(-0.6272) H13C(-
 0.6265) H145(-0.6842) H11C(-0.6181) H11D(-0.6484) H11E(-0.64) H113(-0.6981)
 H102(-0.5957) H153(-0.6673) H105(-0.5569) H38A(-0.8163) H38B(-0.7892) H38C(-
 0.7851) H147(-0.684) H14A(-0.9095) H14B(-0.8952) H11F(-0.6643) H11G(-0.6982)
 H11H(-0.6742) H46(-0.9396) H12A(-0.5409) H12B(-0.5439) H149(-0.7186) H151(-
 0.6749) H47(-0.9606) H31(-0.9825) H13(-0.8934) H16G(-0.8049) H16H(-0.8291)
 H16I(-0.8119) H10(-0.7961) H11I(-0.6854) H11J(-0.6957) H11K(-0.6989) H110(-
 0.6464) H17A(-0.8781) H17B(-0.8701) H17C(-0.8484) H10A(-0.5432) H10B(-0.5633)
 H11L(-0.5426) H11M(-0.5551) H11N(-0.5604) H133(-0.5224) H20A(-0.8542) H20B(-
 0.8289) H15A(-0.7338) H15B(-0.7643) H15C(-0.7569) H150(-0.7051) H7(-0.8009)
 H3(-0.841) H29(-0.8932) H33(-0.9286) H32(-0.9757) H45(-0.9286) H18A(-0.8557)
 H18B(-0.8228) H18C(-0.8477) H37A(-0.9197) H37B(-0.9117) H37C(-0.911) H152(-
 0.6555) H19A(-0.785) H19B(-0.7855) H19C(-0.7586) H129(-0.5923) H6A(-0.7732)
 H6B(-0.7883) H53(-0.9721) H61A(-0.9288) H61B(-0.937) H61C(-0.9336) H107(-
 0.6067) H49(-1.0109) H16A(-0.8057) H16B(-0.8118) H16C(-0.8106) H2(-0.8348)
 H130(-0.5713) H30(-0.9409) H5(-0.8288) H16D(-0.7694) H16E(-0.775) H16F(-
 0.7424) H90A(-0.444) H90B(-0.4748) H131(-0.5256) H132(-0.5016) H50(-1.0445)
 H52(-1.0052) H51(-1.0427) H59A(-1.0025) H59B(-0.9818) H59C(-0.9689) H60A(-
 0.9856) H60B(-0.9883) H60C(-1.0126) H12C(-0.5947) H12D(-0.5901) H12E(-0.6206)
 H23A(-0.7412) H23B(-0.7693) H23C(-0.7379) H13D(-0.6684) H13E(-0.6341) H13F(-
 0.6559)
 Fixed Z: H146(0.0046) H122(-0.0633) H22(-0.3132) H54(0.0067) H154(0.2702)
 H103(-0.1609) H11A(0.0507) H11B(0.0252) H13A(0.1699) H13B(0.1576) H13C(0.1197)
 H145(0.052) H11C(-0.2899) H11D(-0.3571) H11E(-0.2439) H113(-0.0672) H102(-
 0.1542) H153(0.1746) H105(-0.1116) H38A(0.0774) H38B(0.1336) H38C(0.0957)
 H147(0.2091) H14A(-0.2115) H14B(-0.3009) H11F(-0.2169) H11G(-0.2368) H11H(-
 0.3366) H46(-0.0776) H12A(0.0185) H12B(-0.0964) H149(0.4213) H151(0.4787) H47(-
 0.193) H31(-0.7108) H13(-0.0587) H16G(-0.1265) H16H(-0.1895) H16I(-0.261) H10(-
 0.1155) H11I(-0.1408) H11J(-0.2608) H11K(-0.143) H110(-0.3935) H17A(-0.0322)
 H17B(-0.0709) H17C(0.0143) H10A(-0.3234) H10B(-0.2932) H11L(-0.2812) H11M(-
 0.4045) H11N(-0.2928) H133(0.1231) H20A(-0.6646) H20B(-0.6073) H15A(0.2633)
 H15B(0.2752) H15C(0.3631) H150(0.5501) H7(-0.3038) H3(-0.3145) H29(-0.7306)
 H33(-0.4655) H32(-0.5361) H45(-0.2005) H18A(-0.0074) H18B(-0.0549) H18C(-
 0.1386) H37A(-0.4169) H37B(-0.3798) H37C(-0.5135) H152(0.2947) H19A(-0.4597)
 H19B(-0.5371) H19C(-0.4497) H129(0.2164) H6A(-0.5258) H6B(-0.4646) H53(-
 0.3695) H61A(0.2165) H61B(0.2258) H61C(0.1015) H107(-0.3075) H49(-0.0888)
 H16A(0.3058) H16B(0.2053) H16C(0.1754) H2(-0.4) H130(0.4046) H30(-0.7979) H5(-
 0.5562) H16D(0.0276) H16E(0.0489) H16F(0.0627) H90A(0.2508) H90B(0.2502)
 H131(0.442) H132(0.3104) H50(-0.204) H52(-0.4922) H51(-0.404) H59A(0.3006)
 H59B(0.3529) H59C(0.3336) H60A(0.0466) H60B(0.1705) H60C(0.1305) H12C(-0.5897)
 H12D(-0.4685) H12E(-0.4952) H23A(-0.3334) H23B(-0.2491) H23C(-0.2055) H13D(-
 0.6366) H13E(-0.6038) H13F(-0.5792)
;
_olex2_computing_structure_refinement_long 'ShelXL (Sheldrick, 2008)'

loop_
_space_group_symop_operation_xyz
'x, y, z'
'-x, y+1/2, -z'

loop_
_atom_site_label
_atom_site_type_symbol
_atom_site_fract_x
_atom_site_fract_y
_atom_site_fract_z
_atom_site_U_iso_or_equiv
_atom_site_adp_type
_atom_site_occupancy
_atom_site_site_symmetry_order
_atom_site_calc_flag
_atom_site_refinement_flags_posn
_atom_site_refinement_flags_occupancy
O125 O -0.3238(8) -0.59174(16) 0.0054(8) 0.053(2) Uani 1 1 d . .
O142 O -0.6623(8) -0.67865(16) -0.0133(7) 0.0462(18) Uani 1 1 d . .
O144 O -0.6947(9) -0.72832(19) -0.0445(8) 0.061(2) Uani 1 1 d . .
O146 O -0.9678(8) -0.72752(18) 0.0553(9) 0.063(2) Uani 1 1 d . .
H146 H -0.9385 -0.7386 0.0046 0.094 Uiso 1 1 calc GR .
O136 O -0.8514(9) -0.61356(18) -0.0836(9) 0.061(2) Uani 1 1 d . .
O134 O -0.6374(8) -0.58840(18) 0.0129(8) 0.056(2) Uani 1 1 d . .
O157 O -0.4978(8) -0.75929(19) 0.2325(8) 0.062(2) Uani 1 1 d . .
O38 O -0.9243(10) -0.78563(18) -0.0361(9) 0.063(2) Uani 1 1 d . .
O122 O -0.1396(7) -0.63852(18) -0.0197(7) 0.054(2) Uani 1 1 d . .
H122 H -0.0698 -0.6369 -0.0633 0.081 Uiso 1 1 calc GR .
O127 O -0.1079(9) -0.56562(19) -0.0302(8) 0.063(2) Uani 1 1 d . .
O42 O -0.6480(10) -0.90111(18) -0.1623(9) 0.066(2) Uani 1 1 d . .
O156 O -0.4600(8) -0.7102(2) 0.1947(8) 0.064(2) Uani 1 1 d . .
O27 O -1.2863(11) -0.8552(2) -0.5507(9) 0.074(3) Uani 1 1 d . .
O22 O -1.2023(9) -0.8818(2) -0.2867(10) 0.074(3) Uani 1 1 d . .
H22 H -1.2729 -0.8696 -0.3132 0.111 Uiso 1 1 calc GR .
O138 O -0.4563(10) -0.6604(2) -0.4670(9) 0.069(3) Uani 1 1 d . .
O34 O -0.7347(11) -0.8707(2) -0.4878(9) 0.075(3) Uani 1 1 d . .
N54 N -0.5626(12) -0.9774(2) -0.0354(11) 0.070(3) Uani 1 1 d . .
H54 H -0.4924 -0.9887 0.0067 0.084 Uiso 1 1 calc R .
O35 O -0.5160(11) -0.8569(2) -0.3643(11) 0.083(3) Uani 1 1 d . .
O23 O -0.6762(12) -0.7585(2) -0.3166(10) 0.086(3) Uani 1 1 d . .
N154 N -0.6981(11) -0.7276(2) 0.2374(8) 0.052(2) Uani 1 1 d . .
H154 H -0.7446 -0.7420 0.2702 0.063 Uiso 1 1 calc R .
O57 O -0.6911(11) -0.9784(2) 0.1163(10) 0.076(3) Uani 1 1 d . .
O121 O -0.6540(10) -0.5289(2) -0.1332(10) 0.084(3) Uani 1 1 d . .
O25 O -1.0474(8) -0.8727(2) -0.4640(9) 0.065(2) Uani 1 1 d . .
O124 O -0.4004(11) -0.6027(2) -0.4538(9) 0.080(3) Uani 1 1 d . .
C126 C -0.2008(12) -0.5722(3) 0.0336(13) 0.062(4) Uani 1 1 d . .
C103 C -0.5228(12) -0.5982(3) -0.1646(10) 0.051(3) Uani 1 1 d . .
H103 H -0.5839 -0.6170 -0.1609 0.061 Uiso 1 1 calc R .
C114 C -0.4052(11) -0.6554(3) -0.0118(10) 0.046(3) Uani 1 1 d . .
H11A H -0.3353 -0.6658 0.0507 0.056 Uiso 1 1 calc R .
H11B H -0.4662 -0.6404 0.0252 0.056 Uiso 1 1 calc R .
C101 C -0.2972(10) -0.6388(3) -0.0897(10) 0.044(3) Uani 1 1 d . .
C148 C -0.9049(15) -0.6934(3) 0.2837(12) 0.057(3) Uani 1 1 d . .
C137 C -0.7939(14) -0.6151(3) 0.1229(11) 0.057(3) Uani 1 1 d . .
H13A H -0.8008 -0.5973 0.1699 0.086 Uiso 1 1 calc GR .
H13B H -0.7038 -0.6272 0.1576 0.086 Uiso 1 1 calc GR .
H13C H -0.8923 -0.6265 0.1197 0.086 Uiso 1 1 calc GR .
O24 O -0.9975(11) -0.7630(2) -0.2462(10) 0.083(3) Uani 1 1 d . .
C112 C -0.5766(12) -0.6711(3) -0.2029(12) 0.054(3) Uani 1 1 d . .
C145 C -0.8642(13) -0.7027(3) 0.0737(13) 0.060(4) Uani 1 1 d . .
H145 H -0.9263 -0.6842 0.0520 0.072 Uiso 1 1 calc R .
C111 C -0.4630(12) -0.6589(3) -0.2609(12) 0.055(3) Uani 1 1 d . .
C9 C -0.9259(13) -0.7857(3) -0.2482(13) 0.062(4) Uani 1 1 d . .
C116 C -0.1791(14) -0.6389(3) -0.2808(13) 0.074(4) Uani 1 1 d . .
H11C H -0.2112 -0.6181 -0.2899 0.111 Uiso 1 1 calc GR .
H11D H -0.1898 -0.6484 -0.3571 0.111 Uiso 1 1 calc GR .
H11E H -0.0682 -0.6400 -0.2439 0.111 Uiso 1 1 calc GR .
O56 O -0.8189(11) -0.9603(3) -0.0574(10) 0.087(3) Uani 1 1 d . .
C143 C -0.7289(13) -0.7051(2) -0.0008(13) 0.056(3) Uani 1 1 d . .
C128 C -0.1989(13) -0.5603(3) 0.1597(12) 0.055(3) Uani 1 1 d . .
C155 C -0.5424(14) -0.7309(3) 0.2195(12) 0.060(3) Uani 1 1 d . .
C113 C -0.5232(11) -0.6781(3) -0.0736(12) 0.053(3) Uani 1 1 d . .
H113 H -0.4723 -0.6981 -0.0672 0.064 Uiso 1 1 calc R .
C102 C -0.3434(11) -0.6053(2) -0.1069(10) 0.046(3) Uani 1 1 d . .
H102 H -0.2687 -0.5957 -0.1542 0.055 Uiso 1 1 calc R .
C153 C -1.0380(16) -0.6753(3) 0.2508(14) 0.072(4) Uani 1 1 d . .
H153 H -1.0517 -0.6673 0.1746 0.086 Uiso 1 1 calc R .
C105 C -0.7499(13) -0.5565(3) -0.1566(13) 0.057(3) Uani 1 1 d . .
H105 H -0.8413 -0.5569 -0.1116 0.068 Uiso 1 1 calc R .
C38A C -0.8521(15) -0.7948(3) 0.0765(14) 0.066(4) Uani 1 1 d . .
H38A H -0.8376 -0.8163 0.0774 0.098 Uiso 1 1 calc GR .
H38B H -0.9206 -0.7892 0.1336 0.098 Uiso 1 1 calc GR .
H38C H -0.7485 -0.7851 0.0957 0.098 Uiso 1 1 calc GR .
C26 C -1.1917(15) -0.8759(3) -0.5364(13) 0.065(4) Uani 1 1 d . .
O21 O -0.7997(15) -0.8131(3) -0.6497(11) 0.104(4) Uani 1 1 d . .
C109 C -0.4818(13) -0.6121(3) -0.3817(12) 0.064(4) Uani 1 1 d . .
C147 C -0.7878(12) -0.7006(3) 0.2032(11) 0.050(3) Uani 1 1 d . .
H147 H -0.7094 -0.6840 0.2091 0.060 Uiso 1 1 calc R .
O123 O -0.7594(10) -0.5874(2) -0.4584(11) 0.085(3) Uani 1 1 d . .
C14 C -0.9243(13) -0.8912(3) -0.2303(12) 0.058(3) Uani 1 1 d . .
H14A H -0.9792 -0.9095 -0.2115 0.070 Uiso 1 1 calc R .
H14B H -0.8760 -0.8952 -0.3009 0.070 Uiso 1 1 calc R .
C118 C -0.7490(12) -0.6775(3) -0.2528(13) 0.063(3) Uani 1 1 d . .
H11F H -0.8193 -0.6643 -0.2169 0.094 Uiso 1 1 calc GR .
H11G H -0.7742 -0.6982 -0.2368 0.094 Uiso 1 1 calc GR .
H11H H -0.7643 -0.6742 -0.3366 0.094 Uiso 1 1 calc GR .
O46 O -0.3004(12) -0.9398(2) -0.0432(11) 0.096(4) Uani 1 1 d . .
H46 H -0.2203 -0.9396 -0.0776 0.144 Uiso 1 1 calc GR .
C120 C -0.5217(15) -0.5457(3) -0.0651(14) 0.067(4) Uani 1 1 d . .
H12A H -0.5068 -0.5409 0.0185 0.080 Uiso 1 1 calc R .
H12B H -0.4200 -0.5439 -0.0964 0.080 Uiso 1 1 calc R .
C149 C -0.8914(15) -0.7053(3) 0.3960(12) 0.060(3) Uani 1 1 d . .
H149 H -0.8069 -0.7186 0.4213 0.072 Uiso 1 1 calc R .
C115 C -0.2889(12) -0.6553(3) -0.2029(11) 0.048(3) Uani 1 1 d . .
C55 C -0.7033(16) -0.9707(3) 0.0007(15) 0.068(4) Uani 1 1 d . .
C135 C -0.7707(12) -0.6063(3) 0.0039(13) 0.052(3) Uani 1 1 d . .
C151 C -1.1334(19) -0.6793(4) 0.4295(17) 0.086(5) Uani 1 1 d . .
H151 H -1.2100 -0.6749 0.4787 0.103 Uiso 1 1 calc R .
C12 C -0.7508(13) -0.8523(3) -0.1116(11) 0.053(3) Uani 1 1 d . .
C47 C -0.5306(17) -0.9652(3) -0.1463(12) 0.066(4) Uani 1 1 d . .
H47 H -0.6358 -0.9606 -0.1930 0.079 Uiso 1 1 calc R .
C31 C -1.2789(17) -0.9634(4) -0.6788(16) 0.078(4) Uani 1 1 d . .
H31 H -1.3015 -0.9825 -0.7108 0.094 Uiso 1 1 calc R .
C13 C -0.7915(13) -0.8848(3) -0.1317(12) 0.055(3) Uani 1 1 d . .
H13 H -0.8207 -0.8934 -0.0587 0.066 Uiso 1 1 calc R .
O44 O -0.5504(14) -0.9082(2) 0.0297(11) 0.086(3) Uani 1 1 d . .
C11 C -0.8807(13) -0.8327(3) -0.1298(11) 0.052(3) Uani 1 1 d . .
C16 C -1.1844(13) -0.8204(3) -0.1856(15) 0.077(5) Uani 1 1 d . .
H16G H -1.1706 -0.8049 -0.1265 0.115 Uiso 1 1 calc GR .
H16H H -1.2907 -0.8291 -0.1895 0.115 Uiso 1 1 calc GR .
H16I H -1.1722 -0.8119 -0.2610 0.115 Uiso 1 1 calc GR .
C10 C -0.8536(14) -0.7999(3) -0.1287(13) 0.061(3) Uani 1 1 d . .
H10 H -0.7366 -0.7961 -0.1155 0.074 Uiso 1 1 calc R .
C15 C -1.0544(13) -0.8454(3) -0.1532(14) 0.066(4) Uani 1 1 d . .
C117 C -0.2176(15) -0.6867(3) -0.1852(14) 0.070(4) Uani 1 1 d . .
H11I H -0.1108 -0.6854 -0.1408 0.105 Uiso 1 1 calc GR .
H11J H -0.2113 -0.6957 -0.2608 0.105 Uiso 1 1 calc GR .
H11K H -0.2853 -0.6989 -0.1430 0.105 Uiso 1 1 calc GR .
C48 C -0.4477(15) -0.9878(3) -0.2158(14) 0.064(4) Uani 1 1 d . .
C110 C -0.5202(12) -0.6444(3) -0.3782(11) 0.054(3) Uani 1 1 d . .
H110 H -0.6385 -0.6464 -0.3935 0.065 Uiso 1 1 calc R .
C17 C -1.0964(18) -0.8619(3) -0.0519(17) 0.094(6) Uani 1 1 d . .
H17A H -1.0204 -0.8781 -0.0322 0.141 Uiso 1 1 calc GR .
H17B H -1.2037 -0.8701 -0.0709 0.141 Uiso 1 1 calc GR .
H17C H -1.0928 -0.8484 0.0143 0.141 Uiso 1 1 calc GR .
C106 C -0.8037(16) -0.5611(3) -0.2811(16) 0.078(5) Uani 1 1 d . .
H10A H -0.7780 -0.5432 -0.3234 0.094 Uiso 1 1 calc R .
H10B H -0.9207 -0.5633 -0.2932 0.094 Uiso 1 1 calc R .
C119 C -0.4619(19) -0.5589(3) -0.3209(16) 0.084(5) Uani 1 1 d . .
H11L H -0.5074 -0.5426 -0.2812 0.126 Uiso 1 1 calc GR .
H11M H -0.4779 -0.5551 -0.4045 0.126 Uiso 1 1 calc GR .
H11N H -0.3479 -0.5604 -0.2928 0.126 Uiso 1 1 calc GR .
C133 C -0.1354(15) -0.5329(4) 0.1819(14) 0.075(4) Uani 1 1 d . .
H133 H -0.0922 -0.5224 0.1231 0.090 Uiso 1 1 calc R .
C58 C -0.8291(18) -0.9729(3) 0.1824(16) 0.080(5) Uani 1 1 d . .
C20 C -0.9061(17) -0.8363(4) -0.6151(15) 0.087(5) Uani 1 1 d . .
H20A H -0.9123 -0.8542 -0.6646 0.104 Uiso 1 1 calc R .
H20B H -1.0137 -0.8289 -0.6073 0.104 Uiso 1 1 calc R .
C159 C -0.2096(11) -0.7549(3) 0.2831(13) 0.064(4) Uani 1 1 d . .
H15A H -0.2053 -0.7338 0.2633 0.096 Uiso 1 1 calc GR .
H15B H -0.1078 -0.7643 0.2752 0.096 Uiso 1 1 calc GR .
H15C H -0.2304 -0.7569 0.3631 0.096 Uiso 1 1 calc GR .
C108 C -0.5462(12) -0.5888(3) -0.2958(12) 0.059(3) Uani 1 1 d . .
C36 C -0.5959(13) -0.8761(4) -0.4231(14) 0.072(4) Uani 1 1 d . .
C150 C -1.0006(18) -0.6979(4) 0.4727(15) 0.083(5) Uani 1 1 d . .
H150 H -0.9865 -0.7051 0.5501 0.100 Uiso 1 1 calc R .
C7 C -0.6918(16) -0.7878(3) -0.3595(16) 0.082(5) Uani 1 1 d . .
H7 H -0.6242 -0.8009 -0.3038 0.099 Uiso 1 1 calc R .
C1 C -1.0508(12) -0.8665(3) -0.2586(13) 0.065(4) Uani 1 1 d . .
C158 C -0.3407(15) -0.7697(3) 0.2025(15) 0.073(4) Uani 1 1 d . .
C28 C -1.2109(15) -0.9058(3) -0.5842(13) 0.066(4) Uani 1 1 d . .
C3 C -0.8645(14) -0.8326(3) -0.3796(12) 0.062(3) Uani 1 1 d . .
H3 H -0.7881 -0.8410 -0.3145 0.074 Uiso 1 1 calc R .
C29 C -1.3134(18) -0.9098(4) -0.6885(14) 0.077(4) Uani 1 1 d . .
H29 H -1.3595 -0.8932 -0.7306 0.092 Uiso 1 1 calc R .
C33 C -1.1423(16) -0.9308(3) -0.5341(14) 0.070(4) Uani 1 1 d . .
H33 H -1.0681 -0.9286 -0.4655 0.084 Uiso 1 1 calc R .
C32 C -1.1735(17) -0.9592(3) -0.5764(15) 0.077(4) Uani 1 1 d . .
H32 H -1.1235 -0.9757 -0.5361 0.092 Uiso 1 1 calc R .
C4 C -0.7973(15) -0.8401(3) -0.4982(13) 0.070(4) Uani 1 1 d . .
C45 C -0.4412(16) -0.9360(3) -0.1257(15) 0.073(4) Uani 1 1 d . .
H45 H -0.4116 -0.9286 -0.2005 0.088 Uiso 1 1 calc R .
C18 C -0.5821(15) -0.8439(3) -0.0750(16) 0.081(5) Uani 1 1 d . .
H18A H -0.5381 -0.8557 -0.0074 0.121 Uiso 1 1 calc GR .
H18B H -0.5757 -0.8228 -0.0549 0.121 Uiso 1 1 calc GR .
H18C H -0.5211 -0.8477 -0.1386 0.121 Uiso 1 1 calc GR .
C8 C -0.8681(17) -0.7974(3) -0.3626(14) 0.071(4) Uani 1 1 d . .
C37 C -0.5539(19) -0.9072(3) -0.4343(15) 0.081(4) Uani 1 1 d . .
H37A H -0.6415 -0.9197 -0.4169 0.122 Uiso 1 1 calc GR .
H37B H -0.4579 -0.9117 -0.3798 0.122 Uiso 1 1 calc GR .
H37C H -0.5339 -0.9110 -0.5135 0.122 Uiso 1 1 calc GR .
C152 C -1.1528(17) -0.6679(4) 0.3218(17) 0.083(5) Uani 1 1 d . .
H152 H -1.2403 -0.6555 0.2947 0.100 Uiso 1 1 calc R .
C19 C -0.977(2) -0.7799(4) -0.4617(16) 0.092(5) Uani 1 1 d . .
H19A H -1.0885 -0.7850 -0.4597 0.138 Uiso 1 1 calc GR .
H19B H -0.9479 -0.7855 -0.5371 0.138 Uiso 1 1 calc GR .
H19C H -0.9616 -0.7586 -0.4497 0.138 Uiso 1 1 calc GR .
C129 C -0.2797(19) -0.5743(4) 0.2364(16) 0.084(5) Uani 1 1 d . .
H129 H -0.3354 -0.5923 0.2164 0.101 Uiso 1 1 calc R .
C6 C -0.6325(19) -0.7900(4) -0.4765(16) 0.086(5) Uani 1 1 d . .
H6A H -0.6759 -0.7732 -0.5258 0.103 Uiso 1 1 calc R .
H6B H -0.5153 -0.7883 -0.4646 0.103 Uiso 1 1 calc R .
C53 C -0.4771(19) -0.9867(4) -0.3343(19) 0.090(5) Uani 1 1 d . .
H53 H -0.5484 -0.9721 -0.3695 0.108 Uiso 1 1 calc R .
C61 C -0.8710(18) -0.9401(3) 0.1815(16) 0.085(5) Uani 1 1 d . .
H61A H -0.7782 -0.9288 0.2165 0.128 Uiso 1 1 calc GR .
H61B H -0.9589 -0.9370 0.2258 0.128 Uiso 1 1 calc GR .
H61C H -0.9028 -0.9336 0.1015 0.128 Uiso 1 1 calc GR .
C107 C -0.7311(12) -0.5883(3) -0.3348(12) 0.060(3) Uani 1 1 d . .
H107 H -0.7786 -0.6067 -0.3075 0.071 Uiso 1 1 calc R .
C43 C -0.5479(17) -0.9135(3) -0.0783(18) 0.072(4) Uani 1 1 d . .
C49 C -0.3440(19) -1.0095(3) -0.1706(17) 0.082(5) Uani 1 1 d . .
H49 H -0.3191 -1.0109 -0.0888 0.099 Uiso 1 1 calc R .
C160 C -0.3489(16) -0.8022(3) 0.2241(16) 0.079(4) Uani 1 1 d . .
H16A H -0.3578 -0.8057 0.3058 0.119 Uiso 1 1 calc GR .
H16B H -0.2523 -0.8118 0.2053 0.119 Uiso 1 1 calc GR .
H16C H -0.4419 -0.8106 0.1754 0.119 Uiso 1 1 calc GR .
C2 C -1.0305(14) -0.8493(3) -0.3806(16) 0.075(5) Uani 1 1 d . .
H2 H -1.1193 -0.8348 -0.4000 0.091 Uiso 1 1 calc R .
C130 C -0.2782(19) -0.5614(4) 0.3466(16) 0.085(5) Uani 1 1 d . .
H130 H -0.3260 -0.5713 0.4046 0.102 Uiso 1 1 calc R .
C30 C -1.347(2) -0.9386(4) -0.7299(18) 0.098(5) Uani 1 1 d . .
H30 H -1.4222 -0.9409 -0.7979 0.118 Uiso 1 1 calc R .
C5 C -0.6790(16) -0.8181(4) -0.5377(14) 0.082(5) Uani 1 1 d . .
H5 H -0.5828 -0.8288 -0.5562 0.099 Uiso 1 1 calc R .
C161 C -0.3337(15) -0.7636(3) 0.0737(15) 0.075(4) Uani 1 1 d . .
H16D H -0.4345 -0.7694 0.0276 0.113 Uiso 1 1 calc GR .
H16E H -0.2467 -0.7750 0.0489 0.113 Uiso 1 1 calc GR .
H16F H -0.3155 -0.7424 0.0627 0.113 Uiso 1 1 calc GR .
O90 O -0.901(2) -0.4583(5) 0.212(3) 0.107(9) Uani 0.5 1 d . P
H90A H -0.8503 -0.4440 0.2508 0.161 Uiso 0.5 1 d G P
H90B H -0.8843 -0.4748 0.2502 0.161 Uiso 0.5 1 d G P
C104 C -0.6043(14) -0.5747(3) -0.0934(12) 0.059(3) Uani 1 1 d . .
C131 C -0.207(2) -0.5344(5) 0.3685(16) 0.096(5) Uani 1 1 d . .
H131 H -0.2092 -0.5256 0.4420 0.115 Uiso 1 1 calc R .
C132 C -0.1335(17) -0.5200(4) 0.2916(18) 0.093(6) Uani 1 1 d . .
H132 H -0.0819 -0.5016 0.3104 0.111 Uiso 1 1 calc R .
C50 C -0.272(2) -1.0300(3) -0.239(2) 0.102(6) Uani 1 1 d . .
H50 H -0.1992 -1.0445 -0.2040 0.122 Uiso 1 1 calc R .
C52 C -0.405(2) -1.0070(4) -0.4103(17) 0.091(5) Uani 1 1 d . .
H52 H -0.4234 -1.0052 -0.4922 0.109 Uiso 1 1 calc R .
C51 C -0.310(2) -1.0283(4) -0.358(2) 0.102(6) Uani 1 1 d . .
H51 H -0.2683 -1.0427 -0.4040 0.122 Uiso 1 1 calc R .
C59 C -0.760(2) -0.9824(4) 0.3029(18) 0.107(6) Uani 1 1 d . .
H59A H -0.7183 -1.0025 0.3006 0.160 Uiso 1 1 calc GR .
H59B H -0.8431 -0.9818 0.3529 0.160 Uiso 1 1 calc GR .
H59C H -0.6739 -0.9689 0.3336 0.160 Uiso 1 1 calc GR .
C60 C -0.974(2) -0.9915(4) 0.127(2) 0.144(11) Uani 1 1 d . .
H60A H -1.0051 -0.9856 0.0466 0.217 Uiso 1 1 calc GR .
H60B H -1.0633 -0.9883 0.1705 0.217 Uiso 1 1 calc GR .
H60C H -0.9457 -1.0126 0.1305 0.217 Uiso 1 1 calc GR .
C123 C -0.9089(19) -0.5991(6) -0.507(2) 0.120(7) Uani 1 1 d . .
H12C H -0.9288 -0.5947 -0.5897 0.180 Uiso 1 1 calc GR .
H12D H -0.9926 -0.5901 -0.4685 0.180 Uiso 1 1 calc GR .
H12E H -0.9089 -0.6206 -0.4952 0.180 Uiso 1 1 calc GR .
C23A C -0.5091(18) -0.7511(5) -0.272(2) 0.127(8) Uani 1 1 d . .
H23A H -0.4607 -0.7412 -0.3334 0.191 Uiso 1 1 calc GR .
H23B H -0.4504 -0.7693 -0.2491 0.191 Uiso 1 1 calc GR .
H23C H -0.5054 -0.7379 -0.2055 0.191 Uiso 1 1 calc GR .
C138 C -0.541(2) -0.6542(5) -0.5808(16) 0.099(6) Uani 1 1 d . .
H13D H -0.5094 -0.6684 -0.6366 0.148 Uiso 1 1 calc GR .
H13E H -0.5167 -0.6341 -0.6038 0.148 Uiso 1 1 calc GR .
H13F H -0.6559 -0.6559 -0.5792 0.148 Uiso 1 1 calc GR .

loop_
_atom_site_aniso_label
_atom_site_aniso_U_11
_atom_site_aniso_U_22
_atom_site_aniso_U_33
_atom_site_aniso_U_23
_atom_site_aniso_U_13
_atom_site_aniso_U_12
O125 0.040(3) 0.047(4) 0.069(7) -0.004(4) 0.004(4) -0.005(3)
O142 0.040(3) 0.050(4) 0.049(5) -0.002(4) 0.008(3) -0.003(3)
O144 0.053(4) 0.059(5) 0.072(6) -0.002(5) 0.014(4) -0.006(4)
O146 0.040(4) 0.052(5) 0.093(8) -0.002(5) 0.002(4) -0.009(3)
O136 0.040(4) 0.052(5) 0.089(8) -0.007(5) 0.004(5) -0.005(3)
O134 0.038(3) 0.060(5) 0.074(6) 0.003(4) 0.018(4) 0.000(3)
O157 0.040(4) 0.063(5) 0.083(7) 0.006(5) 0.006(4) -0.001(3)
O38 0.058(4) 0.049(5) 0.083(8) -0.001(5) 0.014(5) -0.002(4)
O122 0.027(3) 0.070(5) 0.064(6) 0.010(4) 0.000(3) -0.002(3)
O127 0.044(4) 0.072(6) 0.077(7) -0.005(5) 0.015(5) -0.012(4)
O42 0.068(5) 0.046(5) 0.085(7) 0.003(5) 0.016(5) 0.006(4)
O156 0.034(3) 0.076(6) 0.083(7) 0.013(5) 0.008(4) 0.001(4)
O27 0.068(5) 0.077(6) 0.075(7) 0.009(5) 0.000(5) 0.009(5)
O22 0.044(4) 0.076(6) 0.096(8) -0.016(5) -0.008(5) -0.016(4)
O138 0.059(5) 0.091(7) 0.055(7) -0.001(5) 0.002(5) -0.008(4)
O34 0.072(6) 0.073(6) 0.081(8) -0.017(5) 0.012(5) -0.018(5)
N54 0.059(6) 0.055(6) 0.098(10) 0.007(6) 0.019(6) 0.012(5)
O35 0.062(5) 0.073(6) 0.111(9) -0.025(6) 0.008(6) -0.010(5)
O23 0.090(6) 0.055(6) 0.114(9) 0.003(5) 0.021(6) 0.001(5)
N154 0.055(5) 0.058(6) 0.041(6) 0.008(5) 0.001(5) -0.004(4)
O57 0.070(5) 0.065(6) 0.098(9) 0.002(5) 0.030(6) 0.005(4)
O121 0.064(5) 0.054(5) 0.132(10) 0.018(6) 0.012(6) 0.003(4)
O25 0.036(4) 0.076(6) 0.077(7) -0.010(5) -0.009(4) 0.000(4)
O124 0.069(5) 0.088(7) 0.083(8) 0.007(6) 0.015(5) -0.011(5)
C126 0.035(5) 0.058(7) 0.090(12) -0.016(7) -0.004(7) 0.006(5)
C103 0.051(6) 0.062(7) 0.042(8) 0.004(5) 0.017(6) -0.010(5)
C114 0.029(4) 0.059(7) 0.050(8) 0.004(5) 0.003(5) -0.005(4)
C101 0.027(4) 0.070(7) 0.033(7) -0.007(5) -0.003(5) -0.012(4)
C148 0.064(7) 0.058(7) 0.046(9) -0.001(6) 0.003(7) 0.000(5)
C137 0.050(6) 0.069(8) 0.050(9) 0.002(6) -0.004(6) 0.005(5)
O24 0.080(6) 0.061(6) 0.108(9) 0.007(5) 0.013(6) 0.016(5)
C112 0.032(5) 0.060(7) 0.071(10) 0.000(6) 0.017(6) 0.002(4)
C145 0.051(6) 0.039(6) 0.095(12) 0.000(6) 0.023(7) -0.007(5)
C111 0.036(5) 0.056(7) 0.071(10) 0.005(6) 0.004(6) -0.002(5)
C9 0.048(6) 0.049(7) 0.085(11) 0.005(7) 0.000(7) 0.002(5)
C116 0.052(6) 0.086(9) 0.096(11) -0.006(8) 0.052(7) -0.009(6)
O56 0.058(5) 0.113(8) 0.091(9) 0.017(6) 0.011(6) 0.030(5)
C143 0.049(6) 0.034(6) 0.087(10) -0.002(6) 0.015(6) 0.001(5)
C128 0.047(6) 0.065(8) 0.054(9) -0.008(6) 0.002(6) 0.001(5)
C155 0.063(7) 0.048(7) 0.072(10) 0.001(6) 0.020(7) -0.011(6)
C113 0.023(4) 0.067(7) 0.070(10) -0.010(6) 0.008(5) -0.002(4)
C102 0.037(5) 0.054(6) 0.045(8) -0.002(6) 0.002(5) -0.005(4)
C153 0.068(7) 0.078(9) 0.074(11) 0.008(8) 0.024(8) 0.015(7)
C105 0.041(5) 0.058(7) 0.065(11) 0.010(6) -0.015(7) 0.000(5)
C38A 0.059(7) 0.059(8) 0.078(12) 0.010(7) 0.007(8) 0.005(6)
C26 0.056(7) 0.065(9) 0.075(11) 0.013(7) 0.009(7) 0.009(6)
O21 0.110(8) 0.112(9) 0.090(10) 0.005(7) 0.019(8) -0.021(7)
C109 0.042(5) 0.101(11) 0.052(9) 0.022(7) 0.016(6) 0.013(6)
C147 0.036(5) 0.070(8) 0.042(9) 0.003(6) -0.003(6) -0.007(5)
O123 0.053(5) 0.091(7) 0.108(10) 0.018(6) 0.004(6) -0.002(5)
C14 0.054(6) 0.052(7) 0.062(10) -0.009(6) -0.014(7) -0.003(5)
C118 0.032(5) 0.071(8) 0.081(10) -0.003(7) -0.005(6) -0.011(5)
O46 0.079(6) 0.069(6) 0.141(11) 0.019(7) 0.019(7) 0.005(5)
C120 0.063(7) 0.056(7) 0.089(11) 0.009(7) 0.035(7) 0.003(6)
C149 0.063(7) 0.061(8) 0.053(10) -0.007(6) -0.006(7) -0.005(6)
C115 0.037(5) 0.060(7) 0.047(8) -0.003(6) 0.009(5) -0.005(5)
C55 0.062(7) 0.058(8) 0.086(13) 0.005(7) 0.022(8) -0.001(6)
C135 0.030(5) 0.053(7) 0.075(11) 0.003(6) 0.013(6) -0.002(5)
C151 0.075(9) 0.101(12) 0.084(14) -0.019(10) 0.020(10) -0.013(8)
C12 0.052(6) 0.056(7) 0.048(9) 0.000(6) -0.004(6) 0.003(5)
C47 0.082(8) 0.066(8) 0.050(9) 0.009(7) 0.012(7) 0.015(7)
C31 0.069(8) 0.076(10) 0.086(13) -0.013(9) -0.003(9) -0.015(7)
C13 0.053(6) 0.055(7) 0.054(9) 0.004(6) -0.003(6) 0.003(5)
O44 0.114(8) 0.073(7) 0.068(8) 0.010(5) 0.002(7) 0.024(6)
C11 0.052(6) 0.054(7) 0.049(8) -0.005(6) 0.002(6) 0.005(5)
C16 0.041(6) 0.071(9) 0.117(14) -0.031(8) 0.007(7) -0.001(5)
C10 0.051(6) 0.061(8) 0.073(10) -0.002(7) 0.011(7) 0.008(5)
C15 0.038(5) 0.066(8) 0.092(12) -0.012(7) -0.001(6) -0.002(5)
C117 0.056(6) 0.055(8) 0.101(12) -0.003(7) 0.020(7) -0.004(6)
C48 0.065(7) 0.072(9) 0.058(11) 0.006(7) 0.017(8) 0.009(6)
C110 0.034(5) 0.088(9) 0.043(9) -0.006(6) 0.012(5) 0.000(5)
C17 0.086(9) 0.053(8) 0.156(17) -0.014(9) 0.059(11) -0.018(7)
C106 0.056(7) 0.058(8) 0.113(16) 0.018(8) -0.018(9) 0.008(6)
C119 0.091(9) 0.055(8) 0.108(14) 0.030(8) 0.019(10) 0.008(7)
C133 0.061(7) 0.089(11) 0.070(12) -0.015(9) -0.008(8) -0.006(7)
C58 0.090(10) 0.059(8) 0.097(14) 0.002(8) 0.035(10) -0.001(7)
C20 0.057(7) 0.117(13) 0.081(13) 0.000(10) -0.007(9) -0.010(8)
C159 0.022(4) 0.094(10) 0.070(11) 0.003(7) -0.017(6) 0.007(5)
C108 0.038(5) 0.073(8) 0.066(10) 0.015(7) 0.002(6) -0.006(5)
C36 0.036(6) 0.101(12) 0.077(12) -0.004(9) -0.002(7) -0.013(6)
C150 0.078(9) 0.093(12) 0.076(12) -0.016(9) 0.005(9) -0.025(8)
C7 0.063(7) 0.057(8) 0.129(15) 0.013(8) 0.018(9) -0.012(6)
C1 0.037(5) 0.063(8) 0.090(11) -0.017(7) 0.000(6) -0.021(5)
C158 0.054(7) 0.064(9) 0.098(14) -0.002(8) 0.004(8) 0.009(6)
C28 0.058(7) 0.076(10) 0.061(11) -0.004(7) -0.006(8) -0.005(6)
C3 0.049(6) 0.073(9) 0.064(10) 0.001(7) 0.011(6) -0.001(6)
C29 0.086(9) 0.090(11) 0.050(11) 0.001(8) -0.003(9) 0.006(8)
C33 0.068(7) 0.070(9) 0.073(11) -0.005(8) 0.007(8) -0.004(7)
C32 0.072(8) 0.067(9) 0.086(13) -0.002(8) -0.004(9) 0.001(7)
C4 0.061(7) 0.080(10) 0.071(11) -0.006(8) 0.017(8) -0.007(6)
C45 0.069(8) 0.060(8) 0.090(12) 0.009(7) 0.008(8) 0.014(6)
C18 0.050(6) 0.066(9) 0.114(14) 0.003(8) -0.030(8) 0.005(6)
C8 0.077(8) 0.061(8) 0.073(11) 0.011(7) 0.010(8) 0.002(6)
C37 0.091(10) 0.065(9) 0.084(12) -0.005(8) 0.002(9) -0.003(8)
C152 0.067(8) 0.082(11) 0.104(15) -0.009(10) 0.024(9) 0.007(7)
C19 0.086(10) 0.092(12) 0.095(14) 0.027(10) 0.001(10) 0.000(8)
C129 0.089(10) 0.081(11) 0.082(13) 0.011(9) 0.013(10) 0.013(8)
C6 0.078(9) 0.078(10) 0.104(14) -0.004(9) 0.019(9) -0.010(8)
C53 0.081(9) 0.070(10) 0.124(18) -0.017(10) 0.030(11) -0.017(7)
C61 0.078(9) 0.062(9) 0.123(15) -0.010(9) 0.037(10) 0.003(7)
C107 0.041(5) 0.091(10) 0.038(10) 0.021(7) -0.024(6) -0.003(6)
C43 0.073(8) 0.036(7) 0.107(15) 0.021(8) 0.010(9) 0.011(6)
C49 0.089(10) 0.055(8) 0.106(13) 0.004(8) 0.027(9) 0.004(7)
C160 0.055(7) 0.078(10) 0.105(14) 0.006(9) 0.011(8) 0.011(6)
C2 0.042(6) 0.054(8) 0.121(15) -0.003(8) -0.020(8) -0.002(5)
C130 0.074(9) 0.104(13) 0.072(13) 0.004(10) -0.003(9) 0.016(9)
C30 0.102(12) 0.090(13) 0.099(15) -0.024(11) 0.002(11) -0.011(10)
C5 0.061(7) 0.104(12) 0.069(13) 0.005(9) -0.034(8) -0.019(7)
C161 0.052(7) 0.074(9) 0.097(14) -0.001(8) -0.001(8) -0.002(6)
O90 0.050(10) 0.067(12) 0.19(3) -0.025(16) -0.020(13) 0.022(9)
C104 0.061(6) 0.053(7) 0.065(10) 0.000(6) 0.013(7) 0.001(5)
C131 0.099(12) 0.132(17) 0.051(12) -0.014(11) -0.009(10) 0.014(12)
C132 0.059(8) 0.113(13) 0.102(15) -0.045(12) -0.003(9) 0.000(8)
C50 0.107(12) 0.046(8) 0.16(2) -0.013(11) 0.038(14) 0.002(8)
C52 0.108(12) 0.089(12) 0.079(13) -0.005(10) 0.023(10) -0.014(10)
C51 0.099(12) 0.080(13) 0.13(2) 0.002(12) 0.022(13) 0.001(10)
C59 0.119(14) 0.094(13) 0.112(17) 0.022(11) 0.036(13) 0.025(10)
C60 0.149(17) 0.075(11) 0.25(3) -0.062(14) 0.15(2) -0.036(11)
C123 0.070(10) 0.16(2) 0.126(19) 0.014(14) -0.004(11) -0.020(11)
C23A 0.059(8) 0.132(17) 0.19(2) -0.060(16) 0.012(11) -0.039(9)
C138 0.099(11) 0.140(17) 0.055(13) -0.020(10) 0.002(11) -0.024(11)

loop_
_atom_type_symbol
_atom_type_description
_atom_type_scat_dispersion_real
_atom_type_scat_dispersion_imag
_atom_type_scat_source
C C 0.0030 0.0010 'International Tables Vol C Tables 4.2.6.8 and 6.1.1.4'
H H 0.0000 0.0000 'International Tables Vol C Tables 4.2.6.8 and 6.1.1.4'
N N 0.0060 0.0030 'International Tables Vol C Tables 4.2.6.8 and 6.1.1.4'
O O 0.0110 0.0060 'International Tables Vol C Tables 4.2.6.8 and 6.1.1.4'

loop_
_geom_angle_atom_site_label_1
_geom_angle_atom_site_label_2
_geom_angle_atom_site_label_3
_geom_angle
C126 O125 C102 118.5(9)
C143 O142 C113 117.0(8)
C145 O146 H146 109.5
C135 O134 C104 116.3(10)
C155 O157 C158 121.2(9)
C38A O38 C10 112.7(9)
C101 O122 H122 109.5
C43 O42 C13 119.0(11)
C1 O22 H22 109.5
C110 O138 C138 112.0(11)
C36 O34 C4 119.7(11)
C55 N54 H54 120.8
C55 N54 C47 118.4(12)
C47 N54 H54 120.8
C7 O23 C23A 111.7(12)
C155 N154 H154 119.1
C155 N154 C147 121.7(9)
C147 N154 H154 119.1
C55 O57 C58 120.0(11)
C120 O121 C105 91.3(8)
C26 O25 C2 118.8(9)
O125 C126 C128 110.5(11)
O127 C126 O125 124.1(12)
O127 C126 C128 125.4(11)
C102 C103 H103 106.2
C108 C103 H103 106.2
C108 C103 C102 116.1(8)
C104 C103 H103 106.2
C104 C103 C102 112.2(10)
C104 C103 C108 109.3(10)
H11A C114 H11B 107.4
C101 C114 H11A 108.2
C101 C114 H11B 108.2
C113 C114 H11A 108.2
C113 C114 H11B 108.2
C113 C114 C101 116.3(10)
O122 C101 C114 104.3(9)
O122 C101 C102 104.8(8)
O122 C101 C115 109.5(8)
C102 C101 C114 112.1(8)
C115 C101 C114 111.8(9)
C115 C101 C102 113.7(9)
C153 C148 C147 122.4(12)
C149 C148 C153 115.6(11)
C149 C148 C147 122.0(11)
H13A C137 H13B 109.5
H13A C137 H13C 109.5
H13B C137 H13C 109.5
C135 C137 H13A 109.5
C135 C137 H13B 109.5
C135 C137 H13C 109.5
C111 C112 C113 115.9(10)
C111 C112 C118 126.5(12)
C118 C112 C113 117.7(9)
O146 C145 H145 109.0
O146 C145 C143 110.9(10)
O146 C145 C147 110.8(10)
C143 C145 H145 109.0
C143 C145 C147 108.1(10)
C147 C145 H145 109.0
C112 C111 C115 121.6(12)
C112 C111 C110 117.2(10)
C110 C111 C115 120.5(9)
O24 C9 C10 117.8(13)
O24 C9 C8 121.7(13)
C10 C9 C8 118.9(10)
H11C C116 H11D 109.5
H11C C116 H11E 109.5
H11D C116 H11E 109.5
C115 C116 H11C 109.5
C115 C116 H11D 109.5
C115 C116 H11E 109.5
O142 C143 C145 111.2(9)
O144 C143 O142 126.2(10)
O144 C143 C145 122.5(10)
C133 C128 C126 116.2(12)
C129 C128 C126 121.4(13)
C129 C128 C133 121.5(14)
O157 C155 N154 110.5(9)
O156 C155 O157 126.5(11)
O156 C155 N154 123.0(11)
O142 C113 C114 107.8(9)
O142 C113 C112 109.3(8)
O142 C113 H113 108.7
C114 C113 C112 113.7(10)
C114 C113 H113 108.7
C112 C113 H113 108.7
O125 C102 C103 105.9(8)
O125 C102 C101 107.5(9)
O125 C102 H102 108.7
C103 C102 H102 108.7
C101 C102 C103 116.9(8)
C101 C102 H102 108.7
C148 C153 H153 117.4
C148 C153 C152 125.1(15)
C152 C153 H153 117.4
O121 C105 H105 111.3
O121 C105 C104 88.7(9)
C106 C105 O121 112.5(11)
C106 C105 H105 111.3
C106 C105 C104 119.8(11)
C104 C105 H105 111.3
O38 C38A H38A 109.5
O38 C38A H38B 109.5
O38 C38A H38C 109.5
H38A C38A H38B 109.5
H38A C38A H38C 109.5
H38B C38A H38C 109.5
O27 C26 O25 120.4(13)
O27 C26 C28 128.0(13)
O25 C26 C28 111.5(11)
C20 O21 C5 91.4(11)
O124 C109 C110 119.7(12)
O124 C109 C108 118.5(13)
C110 C109 C108 121.8(9)
N154 C147 C148 112.2(10)
N154 C147 C145 110.0(10)
N154 C147 H147 106.9
C148 C147 C145 113.5(9)
C148 C147 H147 106.9
C145 C147 H147 106.9
C123 O123 C107 113.7(12)
H14A C14 H14B 107.4
C13 C14 H14A 108.2
C13 C14 H14B 108.2
C13 C14 C1 116.3(10)
C1 C14 H14A 108.2
C1 C14 H14B 108.2
C112 C118 H11F 109.5
C112 C118 H11G 109.5
C112 C118 H11H 109.5
H11F C118 H11G 109.5
H11F C118 H11H 109.5
H11G C118 H11H 109.5
C45 O46 H46 109.5
O121 C120 H12A 113.3
O121 C120 H12B 113.3
O121 C120 C104 91.9(10)
H12A C120 H12B 110.6
C104 C120 H12A 113.3
C104 C120 H12B 113.3
C148 C149 H149 119.1
C148 C149 C150 121.7(13)
C150 C149 H149 119.1
C101 C115 C111 105.6(8)
C101 C115 C116 112.0(10)
C101 C115 C117 113.5(11)
C111 C115 C116 113.9(11)
C111 C115 C117 107.2(10)
C117 C115 C116 104.7(9)
N54 C55 O57 107.6(13)
O56 C55 N54 126.5(15)
O56 C55 O57 125.9(12)
O136 C135 O134 126.1(11)
O136 C135 C137 126.3(11)
O134 C135 C137 107.6(12)
C150 C151 H151 118.9
C152 C151 H151 118.9
C152 C151 C150 122.2(15)
C11 C12 C13 115.4(10)
C11 C12 C18 126.0(11)
C18 C12 C13 118.6(10)
N54 C47 H47 107.0
N54 C47 C48 112.1(11)
N54 C47 C45 109.7(12)
C48 C47 H47 107.0
C45 C47 H47 107.0
C45 C47 C48 113.6(11)
C32 C31 H31 121.9
C30 C31 H31 121.9
C30 C31 C32 116.3(16)
O42 C13 C14 105.5(10)
O42 C13 C12 109.5(9)
O42 C13 H13 108.8
C14 C13 C12 115.2(10)
C14 C13 H13 108.8
C12 C13 H13 108.8
C12 C11 C10 120.2(10)
C12 C11 C15 119.5(10)
C10 C11 C15 120.2(10)
H16G C16 H16H 109.5
H16G C16 H16I 109.5
H16H C16 H16I 109.5
C15 C16 H16G 109.5
C15 C16 H16H 109.5
C15 C16 H16I 109.5
O38 C10 C9 109.0(10)
O38 C10 C11 111.3(10)
O38 C10 H10 108.6
C9 C10 H10 108.5
C11 C10 C9 110.8(11)
C11 C10 H10 108.6
C11 C15 C16 112.7(10)
C17 C15 C11 112.0(12)
C17 C15 C16 107.9(11)
C17 C15 C1 111.0(11)
C1 C15 C11 103.6(9)
C1 C15 C16 109.8(12)
C115 C117 H11I 109.5
C115 C117 H11J 109.5
C115 C117 H11K 109.5
H11I C117 H11J 109.5
H11I C117 H11K 109.5
H11J C117 H11K 109.5
C53 C48 C47 118.7(13)
C53 C48 C49 115.3(14)
C49 C48 C47 126.1(15)
O138 C110 C111 109.0(10)
O138 C110 C109 111.4(9)
O138 C110 H110 107.6
C111 C110 H110 107.6
C109 C110 C111 113.5(10)
C109 C110 H110 107.6
C15 C17 H17A 109.5
C15 C17 H17B 109.5
C15 C17 H17C 109.5
H17A C17 H17B 109.5
H17A C17 H17C 109.5
H17B C17 H17C 109.5
C105 C106 H10A 108.4
C105 C106 H10B 108.4
C105 C106 C107 115.4(11)
H10A C106 H10B 107.5
C107 C106 H10A 108.4
C107 C106 H10B 108.4
H11L C119 H11M 109.5
H11L C119 H11N 109.5
H11M C119 H11N 109.5
C108 C119 H11L 109.5
C108 C119 H11M 109.5
C108 C119 H11N 109.5
C128 C133 H133 119.9
C128 C133 C132 120.1(16)
C132 C133 H133 119.9
O57 C58 C61 110.8(11)
O57 C58 C60 109.1(12)
C61 C58 C60 110.7(15)
C59 C58 O57 101.7(13)
C59 C58 C61 110.1(15)
C59 C58 C60 114.2(16)
O21 C20 H20A 113.6
O21 C20 H20B 113.6
O21 C20 C4 90.4(11)
H20A C20 H20B 110.8
C4 C20 H20A 113.6
C4 C20 H20B 113.6
H15A C159 H15B 109.5
H15A C159 H15C 109.5
H15B C159 H15C 109.5
C158 C159 H15A 109.5
C158 C159 H15B 109.5
C158 C159 H15C 109.5
C103 C108 C109 115.1(10)
C103 C108 C119 114.6(11)
C119 C108 C109 103.9(10)
C107 C108 C103 105.4(9)
C107 C108 C109 104.3(11)
C107 C108 C119 113.4(11)
O34 C36 C37 109.5(13)
O35 C36 O34 123.9(14)
O35 C36 C37 126.6(13)
C149 C150 C151 117.9(16)
C149 C150 H150 121.1
C151 C150 H150 121.1
O23 C7 H7 108.1
O23 C7 C8 108.0(11)
O23 C7 C6 110.6(11)
C8 C7 H7 108.1
C6 C7 H7 108.1
C6 C7 C8 113.8(14)
O22 C1 C14 105.7(10)
O22 C1 C15 110.4(10)
O22 C1 C2 103.2(10)
C14 C1 C15 111.3(11)
C14 C1 C2 111.4(10)
C15 C1 C2 114.2(11)
O157 C158 C159 108.5(11)
O157 C158 C161 109.4(11)
C159 C158 C161 113.5(12)
C160 C158 O157 101.7(10)
C160 C158 C159 112.3(13)
C160 C158 C161 110.6(13)
C29 C28 C26 118.1(14)
C33 C28 C26 125.8(14)
C33 C28 C29 116.1(14)
C4 C3 H3 107.6
C8 C3 H3 107.6
C8 C3 C4 109.3(10)
C2 C3 H3 107.6
C2 C3 C4 108.6(11)
C2 C3 C8 115.8(10)
C28 C29 H29 120.4
C30 C29 C28 119.2(16)
C30 C29 H29 120.4
C28 C33 H33 117.8
C28 C33 C32 124.4(15)
C32 C33 H33 117.8
C31 C32 H32 120.1
C33 C32 C31 119.8(15)
C33 C32 H32 120.1
O34 C4 C20 109.8(12)
O34 C4 C3 107.1(11)
O34 C4 C5 112.7(11)
C20 C4 C3 119.7(11)
C5 C4 C20 89.9(11)
C5 C4 C3 117.0(12)
O46 C45 C47 110.6(11)
O46 C45 H45 109.5
O46 C45 C43 108.6(14)
C47 C45 H45 109.5
C43 C45 C47 109.0(11)
C43 C45 H45 109.5
C12 C18 H18A 109.5
C12 C18 H18B 109.5
C12 C18 H18C 109.5
H18A C18 H18B 109.5
H18A C18 H18C 109.5
H18B C18 H18C 109.5
C9 C8 C3 116.8(10)
C9 C8 C19 103.4(12)
C7 C8 C9 107.8(13)
C7 C8 C3 104.1(10)
C7 C8 C19 109.7(12)
C19 C8 C3 115.0(13)
C36 C37 H37A 109.5
C36 C37 H37B 109.5
C36 C37 H37C 109.5
H37A C37 H37B 109.5
H37A C37 H37C 109.5
H37B C37 H37C 109.5
C153 C152 H152 121.3
C151 C152 C153 117.3(15)
C151 C152 H152 121.3
C8 C19 H19A 109.5
C8 C19 H19B 109.5
C8 C19 H19C 109.5
H19A C19 H19B 109.5
H19A C19 H19C 109.5
H19B C19 H19C 109.5
C128 C129 H129 121.0
C128 C129 C130 118.0(16)
C130 C129 H129 121.0
C7 C6 H6A 109.0
C7 C6 H6B 109.0
H6A C6 H6B 107.8
C5 C6 C7 112.7(13)
C5 C6 H6A 109.0
C5 C6 H6B 109.0
C48 C53 H53 118.1
C48 C53 C52 123.7(18)
C52 C53 H53 118.1
C58 C61 H61A 109.5
C58 C61 H61B 109.5
C58 C61 H61C 109.5
H61A C61 H61B 109.5
H61A C61 H61C 109.5
H61B C61 H61C 109.5
O123 C107 C106 111.7(11)
O123 C107 C108 107.9(10)
O123 C107 H107 109.2
C106 C107 C108 109.6(11)
C106 C107 H107 109.2
C108 C107 H107 109.2
O42 C43 C45 111.5(16)
O44 C43 O42 123.1(13)
O44 C43 C45 125.2(14)
C48 C49 H49 118.1
C48 C49 C50 123.8(19)
C50 C49 H49 118.1
C158 C160 H16A 109.5
C158 C160 H16B 109.5
C158 C160 H16C 109.5
H16A C160 H16B 109.5
H16A C160 H16C 109.5
H16B C160 H16C 109.5
O25 C2 C1 103.1(10)
O25 C2 C3 110.8(11)
O25 C2 H2 109.4
C1 C2 H2 109.4
C3 C2 C1 114.7(11)
C3 C2 H2 109.3
C129 C130 H130 120.6
C131 C130 C129 118.9(17)
C131 C130 H130 120.6
C31 C30 C29 124.1(19)
C31 C30 H30 117.9
C29 C30 H30 117.9
O21 C5 H5 110.3
C4 C5 O21 88.0(10)
C4 C5 H5 110.3
C6 C5 O21 112.2(14)
C6 C5 C4 123.5(15)
C6 C5 H5 110.3
C158 C161 H16D 109.5
C158 C161 H16E 109.5
C158 C161 H16F 109.5
H16D C161 H16E 109.5
H16D C161 H16F 109.5
H16E C161 H16F 109.5
H90A O90 H90B 109.5
O134 C104 C103 108.6(9)
O134 C104 C105 112.7(9)
O134 C104 C120 109.1(11)
C103 C104 C105 118.8(12)
C120 C104 C103 118.6(9)
C120 C104 C105 87.7(10)
C130 C131 H131 118.4
C132 C131 C130 123.1(17)
C132 C131 H131 118.4
C133 C132 H132 121.0
C131 C132 C133 117.9(17)
C131 C132 H132 121.0
C49 C50 H50 121.0
C51 C50 C49 118.0(19)
C51 C50 H50 121.0
C53 C52 H52 121.8
C51 C52 C53 116.4(19)
C51 C52 H52 121.8
C50 C51 H51 118.6
C52 C51 C50 123(2)
C52 C51 H51 118.7
C58 C59 H59A 109.5
C58 C59 H59B 109.5
C58 C59 H59C 109.5
H59A C59 H59B 109.5
H59A C59 H59C 109.5
H59B C59 H59C 109.5
C58 C60 H60A 109.5
C58 C60 H60B 109.5
C58 C60 H60C 109.5
H60A C60 H60B 109.5
H60A C60 H60C 109.5
H60B C60 H60C 109.5
O123 C123 H12C 109.5
O123 C123 H12D 109.5
O123 C123 H12E 109.5
H12C C123 H12D 109.5
H12C C123 H12E 109.5
H12D C123 H12E 109.5
O23 C23A H23A 109.5
O23 C23A H23B 109.5
O23 C23A H23C 109.5
H23A C23A H23B 109.5
H23A C23A H23C 109.5
H23B C23A H23C 109.5
O138 C138 H13D 109.5
O138 C138 H13E 109.5
O138 C138 H13F 109.5
H13D C138 H13E 109.5
H13D C138 H13F 109.5
H13E C138 H13F 109.5

loop_
_geom_bond_atom_site_label_1
_geom_bond_atom_site_label_2
_geom_bond_distance
O125 C126 1.370(14)
O125 C102 1.435(14)
O142 C143 1.338(13)
O142 C113 1.462(11)
O144 C143 1.221(14)
O146 H146 0.8400
O146 C145 1.423(13)
O136 C135 1.190(15)
O134 C135 1.385(13)
O134 C104 1.452(16)
O157 C155 1.338(15)
O157 C158 1.505(14)
O38 C38A 1.428(17)
O38 C10 1.462(15)
O122 H122 0.8400
O122 C101 1.465(12)
O127 C126 1.200(15)
O42 C13 1.511(14)
O42 C43 1.325(18)
O156 C155 1.229(14)
O27 C26 1.227(15)
O22 H22 0.8400
O22 C1 1.458(12)
O138 C110 1.436(15)
O138 C138 1.45(2)
O34 C36 1.327(16)
O34 C4 1.482(18)
N54 H54 0.8800
N54 C55 1.359(16)
N54 C47 1.468(17)
O35 C36 1.243(17)
O23 C7 1.415(18)
O23 C23A 1.478(18)
N154 H154 0.8800
N154 C155 1.379(15)
N154 C147 1.460(15)
O57 C55 1.384(18)
O57 C58 1.517(16)
O121 C105 1.493(15)
O121 C120 1.487(17)
O25 C26 1.393(16)
O25 C2 1.430(17)
O124 C109 1.239(14)
C126 C128 1.566(19)
C103 H103 1.0000
C103 C102 1.609(15)
C103 C108 1.574(18)
C103 C104 1.570(17)
C114 H11A 0.9900
C114 H11B 0.9900
C114 C101 1.573(14)
C114 C113 1.537(15)
C101 C102 1.569(16)
C101 C115 1.528(16)
C148 C153 1.406(18)
C148 C147 1.502(16)
C148 C149 1.406(18)
C137 H13A 0.9800
C137 H13B 0.9800
C137 H13C 0.9800
C137 C135 1.484(18)
O24 C9 1.194(15)
C112 C111 1.375(15)
C112 C113 1.544(19)
C112 C118 1.525(15)
C145 H145 1.0000
C145 C143 1.544(16)
C145 C147 1.560(19)
C111 C115 1.544(15)
C111 C110 1.532(18)
C9 C10 1.58(2)
C9 C8 1.58(2)
C116 H11C 0.9800
C116 H11D 0.9800
C116 H11E 0.9800
C116 C115 1.581(15)
O56 C55 1.205(17)
C128 C133 1.362(19)
C128 C129 1.36(2)
C113 H113 1.0000
C102 H102 1.0000
C153 H153 0.9500
C153 C152 1.409(19)
C105 H105 1.0000
C105 C106 1.47(2)
C105 C104 1.577(17)
C38A H38A 0.9800
C38A H38B 0.9800
C38A H38C 0.9800
C26 C28 1.46(2)
O21 C20 1.477(19)
O21 C5 1.56(2)
C109 C110 1.50(2)
C109 C108 1.60(2)
C147 H147 1.0000
O123 C107 1.428(16)
O123 C123 1.42(2)
C14 H14A 0.9900
C14 H14B 0.9900
C14 C13 1.518(18)
C14 C1 1.551(18)
C118 H11F 0.9800
C118 H11G 0.9800
C118 H11H 0.9800
O46 H46 0.8400
O46 C45 1.434(18)
C120 H12A 0.9900
C120 H12B 0.9900
C120 C104 1.500(18)
C149 H149 0.9500
C149 C150 1.42(2)
C115 C117 1.544(17)
C151 H151 0.9500
C151 C150 1.44(2)
C151 C152 1.35(2)
C12 C13 1.521(17)
C12 C11 1.408(16)
C12 C18 1.485(17)
C47 H47 1.0000
C47 C48 1.538(19)
C47 C45 1.52(2)
C31 H31 0.9500
C31 C32 1.40(2)
C31 C30 1.36(3)
C13 H13 1.0000
O44 C43 1.29(2)
C11 C10 1.496(17)
C11 C15 1.572(16)
C16 H16G 0.9800
C16 H16H 0.9800
C16 H16I 0.9800
C16 C15 1.587(18)
C10 H10 1.0000
C15 C17 1.48(2)
C15 C1 1.560(19)
C117 H11I 0.9800
C117 H11J 0.9800
C117 H11K 0.9800
C48 C53 1.37(2)
C48 C49 1.37(2)
C110 H110 1.0000
C17 H17A 0.9800
C17 H17B 0.9800
C17 H17C 0.9800
C106 H10A 0.9900
C106 H10B 0.9900
C106 C107 1.55(2)
C119 H11L 0.9800
C119 H11M 0.9800
C119 H11N 0.9800
C119 C108 1.576(18)
C133 H133 0.9500
C133 C132 1.40(2)
C58 C61 1.52(2)
C58 C59 1.51(3)
C58 C60 1.56(3)
C20 H20A 0.9900
C20 H20B 0.9900
C20 C4 1.54(2)
C159 H15A 0.9800
C159 H15B 0.9800
C159 H15C 0.9800
C159 C158 1.507(19)
C108 C107 1.573(14)
C36 C37 1.46(2)
C150 H150 0.9500
C7 H7 1.0000
C7 C8 1.556(19)
C7 C6 1.53(2)
C1 C2 1.65(2)
C158 C160 1.49(2)
C158 C161 1.54(2)
C28 C29 1.40(2)
C28 C33 1.36(2)
C3 H3 1.0000
C3 C4 1.608(19)
C3 C8 1.605(19)
C3 C2 1.599(16)
C29 H29 0.9500
C29 C30 1.40(2)
C33 H33 0.9500
C33 C32 1.39(2)
C32 H32 0.9500
C4 C5 1.53(2)
C45 H45 1.0000
C45 C43 1.52(2)
C18 H18A 0.9800
C18 H18B 0.9800
C18 H18C 0.9800
C8 C19 1.58(2)
C37 H37A 0.9800
C37 H37B 0.9800
C37 H37C 0.9800
C152 H152 0.9500
C19 H19A 0.9800
C19 H19B 0.9800
C19 H19C 0.9800
C129 H129 0.9500
C129 C130 1.41(2)
C6 H6A 0.9900
C6 H6B 0.9900
C6 C5 1.48(2)
C53 H53 0.9500
C53 C52 1.47(2)
C61 H61A 0.9800
C61 H61B 0.9800
C61 H61C 0.9800
C107 H107 1.0000
C49 H49 0.9500
C49 C50 1.42(2)
C160 H16A 0.9800
C160 H16B 0.9800
C160 H16C 0.9800
C2 H2 1.0000
C130 H130 0.9500
C130 C131 1.37(3)
C30 H30 0.9500
C5 H5 1.0000
C161 H16D 0.9800
C161 H16E 0.9800
C161 H16F 0.9800
O90 H90A 0.8706
O90 H90B 0.8686
C131 H131 0.9500
C131 C132 1.33(3)
C132 H132 0.9500
C50 H50 0.9500
C50 C51 1.38(3)
C52 H52 0.9500
C52 C51 1.34(3)
C51 H51 0.9500
C59 H59A 0.9800
C59 H59B 0.9800
C59 H59C 0.9800
C60 H60A 0.9800
C60 H60B 0.9800
C60 H60C 0.9800
C123 H12C 0.9800
C123 H12D 0.9800
C123 H12E 0.9800
C23A H23A 0.9800
C23A H23B 0.9800
C23A H23C 0.9800
C138 H13D 0.9800
C138 H13E 0.9800
C138 H13F 0.9800

loop_
_geom_hbond_atom_site_label_D
_geom_hbond_atom_site_label_H
_geom_hbond_atom_site_label_A
_geom_hbond_distance_DH
_geom_hbond_distance_HA
_geom_hbond_distance_DA
_geom_hbond_angle_DHA
_geom_hbond_site_symmetry_A
O146 H146 O38 0.84 2.18 2.877(12) 139.7 .
O122 H122 O136 0.84 2.18 2.893(10) 142.8 1_655
O46 H46 O90 0.84 2.17 2.91(3) 147.9 2_445

loop_
_geom_torsion_atom_site_label_1
_geom_torsion_atom_site_label_2
_geom_torsion_atom_site_label_3
_geom_torsion_atom_site_label_4
_geom_torsion
O125 C126 C128 C133 -152.3(11)
O125 C126 C128 C129 17.1(16)
O146 C145 C143 O142 160.3(11)
O146 C145 C143 O144 -17.2(18)
O146 C145 C147 N154 59.3(11)
O146 C145 C147 C148 -67.3(12)
O122 C101 C102 O125 -52.2(9)
O122 C101 C102 C103 -171.0(8)
O122 C101 C115 C111 171.1(9)
O122 C101 C115 C116 -64.4(12)
O122 C101 C115 C117 53.9(11)
O127 C126 C128 C133 28.2(18)
O127 C126 C128 C129 -162.4(13)
O27 C26 C28 C29 26(2)
O27 C26 C28 C33 -151.0(15)
O22 C1 C2 O25 -54.3(11)
O22 C1 C2 C3 -174.8(10)
O34 C4 C5 O21 115.8(13)
O34 C4 C5 C6 -128.7(16)
N54 C47 C48 C53 148.5(13)
N54 C47 C48 C49 -32(2)
N54 C47 C45 O46 54.4(14)
N54 C47 C45 C43 -64.9(16)
O23 C7 C8 C9 -41.2(16)
O23 C7 C8 C3 -165.8(12)
O23 C7 C8 C19 70.7(17)
O23 C7 C6 C5 -167.0(13)
O121 C105 C106 C107 113.5(12)
O121 C105 C104 O134 114.2(10)
O121 C105 C104 C103 -117.2(11)
O121 C105 C104 C120 4.4(10)
O121 C120 C104 O134 -117.6(10)
O121 C120 C104 C103 117.3(12)
O121 C120 C104 C105 -4.4(9)
O25 C26 C28 C29 -155.9(12)
O25 C26 C28 C33 26.8(18)
O124 C109 C110 O138 -1.8(16)
O124 C109 C110 C111 121.7(12)
O124 C109 C108 C103 -133.4(12)
O124 C109 C108 C119 -7.3(16)
O124 C109 C108 C107 111.7(12)
C126 O125 C102 C103 -125.0(9)
C126 O125 C102 C101 109.3(10)
C126 C128 C133 C132 177.9(12)
C126 C128 C129 C130 -177.1(12)
C103 C108 C107 O123 -165.4(10)
C103 C108 C107 C106 72.8(13)
C114 C101 C102 O125 60.3(10)
C114 C101 C102 C103 -58.6(12)
C114 C101 C115 C111 56.1(12)
C114 C101 C115 C116 -179.4(10)
C114 C101 C115 C117 -61.1(11)
C101 C114 C113 O142 -149.1(9)
C101 C114 C113 C112 -27.8(12)
C148 C153 C152 C151 0(2)
C148 C149 C150 C151 4.0(19)
O24 C9 C10 O38 14.1(15)
O24 C9 C10 C11 136.9(11)
O24 C9 C8 C7 96.6(15)
O24 C9 C8 C3 -146.8(13)
O24 C9 C8 C19 -19.5(17)
C112 C111 C115 C101 -52.9(14)
C112 C111 C115 C116 -176.2(11)
C112 C111 C115 C117 68.5(14)
C112 C111 C110 O138 -116.2(11)
C112 C111 C110 C109 118.9(11)
C111 C112 C113 O142 156.1(10)
C111 C112 C113 C114 35.7(13)
C143 O142 C113 C114 -141.2(11)
C143 O142 C113 C112 94.8(12)
C143 C145 C147 N154 -62.4(11)
C143 C145 C147 C148 170.9(10)
C128 C133 C132 C131 -5(2)
C128 C129 C130 C131 5(2)
C155 O157 C158 C159 64.6(16)
C155 O157 C158 C160 -176.8(13)
C155 O157 C158 C161 -59.8(16)
C155 N154 C147 C148 -146.9(11)
C155 N154 C147 C145 85.7(13)
C113 O142 C143 O144 -7.8(19)
C113 O142 C143 C145 174.8(10)
C113 C114 C101 O122 -137.5(9)
C113 C114 C101 C102 109.7(10)
C113 C114 C101 C115 -19.3(13)
C113 C112 C111 C115 5.8(16)
C113 C112 C111 C110 -164.6(10)
C102 O125 C126 O127 0.3(17)
C102 O125 C126 C128 -179.3(9)
C102 C103 C108 C109 56.7(13)
C102 C103 C108 C119 -63.6(14)
C102 C103 C108 C107 171.0(10)
C102 C103 C104 O134 -71.7(11)
C102 C103 C104 C105 157.8(9)
C102 C103 C104 C120 53.5(15)
C102 C101 C115 C111 -72.2(10)
C102 C101 C115 C116 52.4(11)
C102 C101 C115 C117 170.7(8)
C153 C148 C147 N154 -158.4(12)
C153 C148 C147 C145 -32.9(17)
C153 C148 C149 C150 -3.4(18)
C105 O121 C120 C104 4.6(10)
C105 C106 C107 O123 -166.5(10)
C105 C106 C107 C108 -46.9(15)
C38A O38 C10 C9 -173.2(9)
C38A O38 C10 C11 64.3(13)
C26 O25 C2 C1 101.6(12)
C26 O25 C2 C3 -135.2(11)
C26 C28 C29 C30 -173.3(14)
C26 C28 C33 C32 174.1(13)
O21 C20 C4 O34 -118.8(12)
O21 C20 C4 C3 116.9(13)
O21 C20 C4 C5 -4.6(13)
C109 C108 C107 O123 -43.7(13)
C109 C108 C107 C106 -165.6(11)
C147 N154 C155 O157 -165.7(11)
C147 N154 C155 O156 14(2)
C147 C148 C153 C152 179.4(13)
C147 C148 C149 C150 178.6(12)
C147 C145 C143 O142 -78.1(12)
C147 C145 C143 O144 104.4(14)
C14 C1 C2 O25 58.7(11)
C14 C1 C2 C3 -61.8(14)
C118 C112 C111 C115 -175.9(11)
C118 C112 C111 C110 13.7(18)
C118 C112 C113 O142 -22.3(14)
C118 C112 C113 C114 -142.7(10)
O46 C45 C43 O42 157.4(11)
O46 C45 C43 O44 -27.1(19)
C120 O121 C105 C106 -126.4(11)
C120 O121 C105 C104 -4.4(10)
C149 C148 C153 C152 1(2)
C149 C148 C147 N154 19.4(16)
C149 C148 C147 C145 144.9(11)
C115 C101 C102 O125 -171.6(7)
C115 C101 C102 C103 69.5(11)
C115 C111 C110 O138 73.2(14)
C115 C111 C110 C109 -51.6(14)
C55 N54 C47 C48 -139.9(13)
C55 N54 C47 C45 92.9(14)
C55 O57 C58 C61 -59.2(18)
C55 O57 C58 C59 -176.1(13)
C55 O57 C58 C60 62.9(18)
C135 O134 C104 C103 -79.3(12)
C135 O134 C104 C105 54.4(13)
C135 O134 C104 C120 150.0(9)
C12 C11 C10 O38 -118.3(12)
C12 C11 C10 C9 120.2(12)
C12 C11 C15 C16 -173.5(12)
C12 C11 C15 C17 64.7(15)
C12 C11 C15 C1 -55.0(15)
C47 N54 C55 O57 -166.1(11)
C47 N54 C55 O56 15(2)
C47 C48 C53 C52 179.7(13)
C47 C48 C49 C50 179.4(14)
C47 C45 C43 O42 -82.0(14)
C47 C45 C43 O44 93.5(17)
C13 O42 C43 O44 -12.4(18)
C13 O42 C43 C45 163.2(10)
C13 C14 C1 O22 -141.6(12)
C13 C14 C1 C15 -21.7(15)
C13 C14 C1 C2 107.0(13)
C13 C12 C11 C10 -171.6(12)
C13 C12 C11 C15 7.5(17)
C11 C12 C13 O42 154.8(11)
C11 C12 C13 C14 36.1(16)
C11 C15 C1 O22 176.3(11)
C11 C15 C1 C14 59.2(13)
C11 C15 C1 C2 -68.0(12)
C16 C15 C1 O22 -63.2(14)
C16 C15 C1 C14 179.7(10)
C16 C15 C1 C2 52.5(12)
C10 C9 C8 C7 -68.6(14)
C10 C9 C8 C3 48.0(16)
C10 C9 C8 C19 175.3(11)
C10 C11 C15 C16 5.6(18)
C10 C11 C15 C17 -116.3(13)
C10 C11 C15 C1 124.1(12)
C15 C11 C10 O38 62.7(15)
C15 C11 C10 C9 -58.8(14)
C15 C1 C2 O25 -174.1(8)
C15 C1 C2 C3 65.3(13)
C48 C47 C45 O46 -71.9(16)
C48 C47 C45 C43 168.8(13)
C48 C53 C52 C51 3(2)
C48 C49 C50 C51 -1(2)
C110 C111 C115 C101 117.2(11)
C110 C111 C115 C116 -6.1(16)
C110 C111 C115 C117 -121.4(12)
C110 C109 C108 C103 47.9(14)
C110 C109 C108 C119 174.0(12)
C110 C109 C108 C107 -67.1(14)
C17 C15 C1 O22 55.9(15)
C17 C15 C1 C14 -61.1(13)
C17 C15 C1 C2 171.7(11)
C106 C105 C104 O134 -130.5(12)
C106 C105 C104 C103 -1.8(16)
C106 C105 C104 C120 119.7(12)
C119 C108 C107 O123 68.5(15)
C119 C108 C107 C106 -53.3(16)
C133 C128 C129 C130 -8(2)
C58 O57 C55 N54 178.4(11)
C58 O57 C55 O56 -3(2)
C20 O21 C5 C4 -4.6(12)
C20 O21 C5 C6 -130.1(14)
C20 C4 C5 O21 4.4(12)
C20 C4 C5 C6 119.9(16)
C108 C103 C102 O125 137.3(10)
C108 C103 C102 C101 -103.0(11)
C108 C103 C104 O134 158.0(9)
C108 C103 C104 C105 27.5(13)
C108 C103 C104 C120 -76.7(14)
C108 C109 C110 O138 177.0(10)
C108 C109 C110 C111 -59.5(13)
C36 O34 C4 C20 152.5(12)
C36 O34 C4 C3 -76.2(13)
C36 O34 C4 C5 54.0(16)
C150 C151 C152 C153 1(2)
C7 C6 C5 O21 113.0(16)
C7 C6 C5 C4 10(2)
C1 C14 C13 O42 -148.9(11)
C1 C14 C13 C12 -28.1(16)
C158 O157 C155 O156 -8(2)
C158 O157 C155 N154 171.9(11)
C28 C29 C30 C31 -4(2)
C28 C33 C32 C31 2(2)
C3 C4 C5 O21 -119.3(13)
C3 C4 C5 C6 -4(2)
C29 C28 C33 C32 -3(2)
C33 C28 C29 C30 4(2)
C32 C31 C30 C29 2(2)
C4 O34 C36 O35 4(2)
C4 O34 C36 C37 -175.3(12)
C4 C3 C8 C9 -178.1(11)
C4 C3 C8 C7 -59.5(15)
C4 C3 C8 C19 60.5(15)
C4 C3 C2 O25 18.4(16)
C4 C3 C2 C1 134.6(12)
C45 C47 C48 C53 -86.5(17)
C45 C47 C48 C49 93.4(17)
C18 C12 C13 O42 -25.5(17)
C18 C12 C13 C14 -144.1(13)
C18 C12 C11 C10 9(2)
C18 C12 C11 C15 -172.3(14)
C8 C9 C10 O38 179.9(10)
C8 C9 C10 C11 -57.3(13)
C8 C7 C6 C5 -45.2(19)
C8 C3 C4 O34 157.3(10)
C8 C3 C4 C20 -77.1(16)
C8 C3 C4 C5 29.7(17)
C8 C3 C2 O25 141.8(12)
C8 C3 C2 C1 -102.0(13)
C152 C151 C150 C149 -3(2)
C129 C128 C133 C132 8(2)
C129 C130 C131 C132 -2(3)
C6 C7 C8 C9 -164.4(12)
C6 C7 C8 C3 71.0(15)
C6 C7 C8 C19 -52.5(17)
C53 C48 C49 C50 -1(2)
C53 C52 C51 C50 -5(3)
C43 O42 C13 C14 -143.7(11)
C43 O42 C13 C12 91.8(13)
C49 C48 C53 C52 0(2)
C49 C50 C51 C52 4(3)
C2 O25 C26 O27 19.0(18)
C2 O25 C26 C28 -158.9(12)
C2 C3 C4 O34 -75.5(13)
C2 C3 C4 C20 50.2(17)
C2 C3 C4 C5 156.9(12)
C2 C3 C8 C9 58.8(17)
C2 C3 C8 C7 177.4(13)
C2 C3 C8 C19 -62.5(16)
C130 C131 C132 C133 2(3)
C30 C31 C32 C33 -1(2)
C5 O21 C20 C4 4.5(12)
C104 O134 C135 O136 7.3(15)
C104 O134 C135 C137 -173.2(9)
C104 C103 C102 O125 10.6(12)
C104 C103 C102 C101 130.4(10)
C104 C103 C108 C109 -175.1(9)
C104 C103 C108 C119 64.5(12)
C104 C103 C108 C107 -60.8(12)
C104 C105 C106 C107 11.4(17)
C123 O123 C107 C106 -84.7(16)
C123 O123 C107 C108 154.8(14)
C23A O23 C7 C8 160.1(15)
C23A O23 C7 C6 -74.7(19)
C138 O138 C110 C111 162.2(11)
C138 O138 C110 C109 -71.8(14)
